data_4130293
loop_
_publ_author_name
'Suzuki, Mitsuharu'
'Kotyk, Juliet F Khosrowabadi'
'Khan, Saeed I.'
'Rubin, Yves'

_publ_section_title
;
 Directing the Crystallization of Dehydro[24]annulenes into Supramolecular
 Nanotubular Scaffolds.
;
_journal_issue 18
_journal_name_full 'Journal of the American Chemical Society'
_journal_page_first 5939
_journal_page_last 5956
_journal_paper_doi 10.1021/jacs.6b01939
_journal_volume 138
_journal_year 2016
_chemical_formula_moiety 'C28 H16 O4, C14 H14 N4 O2'
_chemical_formula_sum 'C42 H30 N4 O6'
_chemical_formula_weight 686.70
_space_group_IT_number 2
_space_group_name_Hall '-P 1'
_space_group_name_H-M_alt 'P -1'
_symmetry_cell_setting triclinic
_symmetry_space_group_name_Hall '-P 1'
_symmetry_space_group_name_H-M 'P -1'
_atom_sites_solution_hydrogens geom
_atom_sites_solution_primary direct
_atom_sites_solution_secondary difmap
_audit_creation_method SHELXL-97
_cell_angle_alpha 88.821(4)
_cell_angle_beta 89.682(5)
_cell_angle_gamma 85.649(4)
_cell_formula_units_Z 1
_cell_length_a 8.896(3)
_cell_length_b 9.089(3)
_cell_length_c 10.731(4)
_cell_measurement_reflns_used 5702
_cell_measurement_temperature 100(2)
_cell_measurement_theta_max 28.80
_cell_measurement_theta_min 3.80
_cell_volume 865.0(5)
_computing_cell_refinement 'Bruker SAINT'
_computing_data_collection 'Bruker APEX2'
_computing_data_reduction 'Bruker SAINT'
_computing_molecular_graphics 'Bruker SHELXTL'
_computing_publication_material 'Bruker SHELXTL'
_computing_structure_refinement 'SHELXL-97 (Sheldrick, 2008)'
_computing_structure_solution 'SHELXS-97 (Sheldrick, 2008)'
_diffrn_ambient_temperature 100(2)
_diffrn_measured_fraction_theta_full 0.982
_diffrn_measured_fraction_theta_max 0.968
_diffrn_measurement_device_type 'Bruker APEX-II CCD'
_diffrn_measurement_method '\f and \w scans'
_diffrn_radiation_monochromator graphite
_diffrn_radiation_source 'fine-focus sealed tube'
_diffrn_radiation_type MoK\a
_diffrn_radiation_wavelength 0.71073
_diffrn_reflns_av_R_equivalents 0.0155
_diffrn_reflns_av_sigmaI/netI 0.0187
_diffrn_reflns_limit_h_max 12
_diffrn_reflns_limit_h_min -12
_diffrn_reflns_limit_k_max 12
_diffrn_reflns_limit_k_min -12
_diffrn_reflns_limit_l_max 14
_diffrn_reflns_limit_l_min -14
_diffrn_reflns_number 11171
_diffrn_reflns_theta_full 27.25
_diffrn_reflns_theta_max 28.82
_diffrn_reflns_theta_min 3.80
_exptl_absorpt_coefficient_mu 0.090
_exptl_absorpt_correction_T_max 0.9867
_exptl_absorpt_correction_T_min 0.9350
_exptl_absorpt_correction_type multi-scan
_exptl_absorpt_process_details 'Sadabs (Bruker)'
_exptl_crystal_colour red
_exptl_crystal_density_diffrn 1.318
_exptl_crystal_density_method 'not measured'
_exptl_crystal_description block
_exptl_crystal_F_000 358
_exptl_crystal_size_max 0.25
_exptl_crystal_size_mid 0.20
_exptl_crystal_size_min 0.15
_refine_diff_density_max 0.453
_refine_diff_density_min -0.244
_refine_diff_density_rms 0.041
_refine_ls_extinction_method none
_refine_ls_goodness_of_fit_ref 1.018
_refine_ls_hydrogen_treatment constr
_refine_ls_matrix_type full
_refine_ls_number_parameters 237
_refine_ls_number_reflns 4377
_refine_ls_number_restraints 0
_refine_ls_restrained_S_all 1.018
_refine_ls_R_factor_all 0.0432
_refine_ls_R_factor_gt 0.0381
_refine_ls_shift/su_max 0.000
_refine_ls_shift/su_mean 0.000
_refine_ls_structure_factor_coef Fsqd
_refine_ls_weighting_details 'calc w=1/[\s^2^(Fo^2^)+(0.0505P)^2^+0.2964P] where P=(Fo^2^+2Fc^2^)/3'
_refine_ls_weighting_scheme calc
_refine_ls_wR_factor_gt 0.0982
_refine_ls_wR_factor_ref 0.1019
_reflns_number_gt 3863
_reflns_number_total 4377
_reflns_threshold_expression >2sigma(I)
_cod_data_source_file ja6b01939_si_002.cif
_cod_data_source_block 1a-2a
_cod_depositor_comments
;
The following automatic conversions were performed:

data item '_symmetry_cell_setting' value 'Triclinic' was changed to
'triclinic' in accordance with the
/home/saulius/struct/COD-crude-data/automatic-downloads/DataCite-retrospective/ACS/depositions/lib/dictionaries/cif_core.dic
dictionary named 'cif_core.dic' version 2.4.2 last updated on
2011-04-26.

Automatic conversion script
Id: cif_fix_values 6909 2019-04-08 15:41:33Z antanas 
;
_cod_original_sg_symbol_H-M P-1
_cod_database_code 4130293

loop_
_symmetry_equiv_pos_as_xyz
'x, y, z'
'-x, -y, -z'

loop_
_atom_site_label
_atom_site_type_symbol
_atom_site_fract_x
_atom_site_fract_y
_atom_site_fract_z
_atom_site_U_iso_or_equiv
_atom_site_adp_type
_atom_site_occupancy
_atom_site_symmetry_multiplicity
_atom_site_calc_flag
_atom_site_refinement_flags
O1 O 0.02612(9) 0.63492(9) 0.22806(8) 0.02573(18) Uani 1 1 d .
H1 H 0.0654 0.6656 0.2926 0.039 Uiso 1 1 calc R
O2 O 0.34989(10) 0.63822(10) 0.90262(8) 0.0322(2) Uani 1 1 d .
H2 H 0.2883 0.7089 0.9217 0.048 Uiso 1 1 calc R
C1 C 0.41103(12) -0.08856(11) 0.14518(9) 0.0196(2) Uani 1 1 d .
C2 C 0.33966(12) 0.04959(11) 0.13350(9) 0.0201(2) Uani 1 1 d .
C3 C 0.27769(12) 0.17124(11) 0.11741(10) 0.0202(2) Uani 1 1 d .
C4 C 0.20790(12) 0.31432(11) 0.09458(9) 0.0192(2) Uani 1 1 d .
H4 H 0.1610 0.3349 0.0162 0.023 Uiso 1 1 calc R
C5 C 0.20468(11) 0.42342(11) 0.17889(9) 0.0180(2) Uani 1 1 d .
C6 C 0.26669(12) 0.39931(11) 0.29975(10) 0.0200(2) Uani 1 1 d .
C7 C 0.31195(12) 0.38780(11) 0.40554(10) 0.0218(2) Uani 1 1 d .
C8 C 0.34989(12) 0.38468(12) 0.52882(10) 0.0218(2) Uani 1 1 d .
C9 C 0.37526(12) 0.39008(11) 0.63902(10) 0.0211(2) Uani 1 1 d .
C10 C 0.38741(12) 0.43588(11) 0.76424(9) 0.0190(2) Uani 1 1 d .
C11 C 0.45484(11) 0.35479(11) 0.85784(9) 0.0191(2) Uani 1 1 d .
H11 H 0.4554 0.3986 0.9374 0.023 Uiso 1 1 calc R
C12 C 0.52476(11) 0.21052(11) 0.84813(9) 0.0191(2) Uani 1 1 d .
C13 C 0.14141(12) 0.57826(11) 0.14586(10) 0.0201(2) Uani 1 1 d .
H13A H 0.2246 0.6447 0.1458 0.024 Uiso 1 1 calc R
H13B H 0.1003 0.5792 0.0603 0.024 Uiso 1 1 calc R
C14 C 0.31655(13) 0.59000(12) 0.78303(10) 0.0248(2) Uani 1 1 d .
H14A H 0.3554 0.6579 0.7193 0.030 Uiso 1 1 calc R
H14B H 0.2059 0.5909 0.7730 0.030 Uiso 1 1 calc R
O3 O 0.12416(9) 0.84648(8) 0.96885(7) 0.02195(17) Uani 1 1 d .
N1 N 0.12860(12) 0.77071(11) 0.44564(9) 0.0282(2) Uani 1 1 d .
N2 N 0.08036(10) 1.06099(9) 0.85648(8) 0.01937(18) Uani 1 1 d .
H2A H 0.0184 1.1405 0.8463 0.023 Uiso 1 1 calc R
C15 C 0.28208(13) 0.92095(14) 0.56542(11) 0.0284(2) Uani 1 1 d .
H15 H 0.3748 0.9652 0.5732 0.034 Uiso 1 1 calc R
C16 C 0.25641(14) 0.83590(15) 0.46334(11) 0.0312(3) Uani 1 1 d .
H16 H 0.3339 0.8231 0.4024 0.037 Uiso 1 1 calc R
C17 C 0.02289(14) 0.79051(13) 0.53377(11) 0.0274(2) Uani 1 1 d .
H17 H -0.0688 0.7450 0.5234 0.033 Uiso 1 1 calc R
C18 C 0.03848(13) 0.87362(12) 0.63998(10) 0.0227(2) Uani 1 1 d .
H18 H -0.0405 0.8837 0.6998 0.027 Uiso 1 1 calc R
C19 C 0.17068(12) 0.94121(11) 0.65691(9) 0.0196(2) Uani 1 1 d .
C20 C 0.20289(12) 1.03329(12) 0.76820(10) 0.0221(2) Uani 1 1 d .
H20A H 0.2897 0.9835 0.8136 0.026 Uiso 1 1 calc R
H20B H 0.2341 1.1297 0.7370 0.026 Uiso 1 1 calc R
C21 C 0.05878(11) 0.96967(11) 0.95255(9) 0.0178(2) Uani 1 1 d .

loop_
_atom_site_aniso_label
_atom_site_aniso_U_11
_atom_site_aniso_U_22
_atom_site_aniso_U_33
_atom_site_aniso_U_23
_atom_site_aniso_U_13
_atom_site_aniso_U_12
O1 0.0276(4) 0.0226(4) 0.0257(4) -0.0035(3) 0.0004(3) 0.0069(3)
O2 0.0408(5) 0.0288(4) 0.0240(4) -0.0095(3) -0.0069(4) 0.0188(4)
C1 0.0211(5) 0.0195(5) 0.0179(5) -0.0009(4) -0.0013(4) 0.0002(4)
C2 0.0219(5) 0.0197(5) 0.0186(5) -0.0017(4) -0.0012(4) -0.0005(4)
C3 0.0229(5) 0.0189(5) 0.0187(5) -0.0019(4) -0.0011(4) -0.0002(4)
C4 0.0223(5) 0.0166(5) 0.0183(4) 0.0003(4) -0.0029(4) 0.0013(4)
C5 0.0199(4) 0.0158(4) 0.0178(4) 0.0013(3) -0.0013(4) 0.0012(4)
C6 0.0239(5) 0.0153(4) 0.0204(5) -0.0009(4) -0.0006(4) 0.0016(4)
C7 0.0249(5) 0.0184(5) 0.0219(5) -0.0002(4) -0.0015(4) 0.0012(4)
C8 0.0242(5) 0.0191(5) 0.0216(5) 0.0004(4) -0.0016(4) 0.0015(4)
C9 0.0234(5) 0.0185(5) 0.0206(5) 0.0006(4) -0.0018(4) 0.0030(4)
C10 0.0202(5) 0.0183(5) 0.0178(5) -0.0010(4) -0.0005(4) 0.0030(4)
C11 0.0206(5) 0.0188(5) 0.0173(4) -0.0016(4) -0.0009(4) 0.0030(4)
C12 0.0199(5) 0.0201(5) 0.0170(4) 0.0000(4) -0.0022(4) 0.0009(4)
C13 0.0245(5) 0.0145(4) 0.0206(5) -0.0006(4) -0.0030(4) 0.0028(4)
C14 0.0306(6) 0.0215(5) 0.0205(5) -0.0010(4) -0.0039(4) 0.0107(4)
O3 0.0260(4) 0.0159(3) 0.0228(4) -0.0011(3) -0.0003(3) 0.0067(3)
N1 0.0378(5) 0.0242(5) 0.0217(5) -0.0034(4) 0.0025(4) 0.0050(4)
N2 0.0229(4) 0.0154(4) 0.0191(4) -0.0015(3) -0.0011(3) 0.0038(3)
C15 0.0236(5) 0.0349(6) 0.0264(6) -0.0017(5) 0.0042(4) 0.0000(5)
C16 0.0301(6) 0.0383(7) 0.0239(5) -0.0035(5) 0.0078(5) 0.0069(5)
C17 0.0333(6) 0.0259(5) 0.0234(5) -0.0026(4) 0.0013(5) -0.0052(5)
C18 0.0255(5) 0.0234(5) 0.0191(5) -0.0013(4) 0.0039(4) -0.0008(4)
C19 0.0226(5) 0.0168(4) 0.0187(5) 0.0014(4) 0.0013(4) 0.0036(4)
C20 0.0228(5) 0.0216(5) 0.0219(5) -0.0020(4) 0.0016(4) -0.0019(4)
C21 0.0194(5) 0.0156(4) 0.0182(5) -0.0035(4) -0.0037(4) 0.0017(4)

loop_
_atom_type_symbol
_atom_type_description
_atom_type_scat_dispersion_real
_atom_type_scat_dispersion_imag
_atom_type_scat_source
C C 0.0033 0.0016 'International Tables Vol C Tables 4.2.6.8 and 6.1.1.4'
H H 0.0000 0.0000 'International Tables Vol C Tables 4.2.6.8 and 6.1.1.4'
O O 0.0106 0.0060 'International Tables Vol C Tables 4.2.6.8 and 6.1.1.4'
N N 0.0061 0.0033 'International Tables Vol C Tables 4.2.6.8 and 6.1.1.4'

loop_
_geom_angle_atom_site_label_1
_geom_angle_atom_site_label_2
_geom_angle_atom_site_label_3
_geom_angle
_geom_angle_site_symmetry_1
_geom_angle_site_symmetry_3
C13 O1 H1 109.5 . .
C14 O2 H2 109.5 . .
C12 C1 C2 178.10(11) 2_656 .
C3 C2 C1 177.01(11) . .
C2 C3 C4 177.99(11) . .
C5 C4 C3 123.30(9) . .
C5 C4 H4 118.4 . .
C3 C4 H4 118.4 . .
C4 C5 C6 121.61(9) . .
C4 C5 C13 121.24(9) . .
C6 C5 C13 117.09(9) . .
C7 C6 C5 174.93(11) . .
C6 C7 C8 173.77(12) . .
C9 C8 C7 175.22(12) . .
C8 C9 C10 164.53(11) . .
C11 C10 C9 125.49(10) . .
C11 C10 C14 122.23(9) . .
C9 C10 C14 112.27(8) . .
C10 C11 C12 125.88(10) . .
C10 C11 H11 117.1 . .
C12 C11 H11 117.1 . .
C1 C12 C11 172.08(11) 2_656 .
O1 C13 C5 114.13(9) . .
O1 C13 H13A 108.7 . .
C5 C13 H13A 108.7 . .
O1 C13 H13B 108.7 . .
C5 C13 H13B 108.7 . .
H13A C13 H13B 107.6 . .
O2 C14 C10 110.17(8) . .
O2 C14 H14A 109.6 . .
C10 C14 H14A 109.6 . .
O2 C14 H14B 109.6 . .
C10 C14 H14B 109.6 . .
H14A C14 H14B 108.1 . .
C17 N1 C16 116.35(10) . .
C21 N2 C20 121.98(9) . .
C21 N2 H2A 119.0 . .
C20 N2 H2A 119.0 . .
C16 C15 C19 119.52(11) . .
C16 C15 H15 120.2 . .
C19 C15 H15 120.2 . .
N1 C16 C15 123.68(11) . .
N1 C16 H16 118.2 . .
C15 C16 H16 118.2 . .
N1 C17 C18 124.17(11) . .
N1 C17 H17 117.9 . .
C18 C17 H17 117.9 . .
C19 C18 C17 118.97(10) . .
C19 C18 H18 120.5 . .
C17 C18 H18 120.5 . .
C18 C19 C15 117.31(10) . .
C18 C19 C20 124.43(9) . .
C15 C19 C20 118.26(10) . .
N2 C20 C19 116.59(9) . .
N2 C20 H20A 108.1 . .
C19 C20 H20A 108.1 . .
N2 C20 H20B 108.1 . .
C19 C20 H20B 108.1 . .
H20A C20 H20B 107.3 . .
O3 C21 N2 125.55(10) . .
O3 C21 C21 120.27(11) . 2_577
N2 C21 C21 114.18(11) . 2_577

loop_
_geom_bond_atom_site_label_1
_geom_bond_atom_site_label_2
_geom_bond_distance
_geom_bond_site_symmetry_2
O1 C13 1.4225(13) .
O1 H1 0.8400 .
O2 C14 1.4050(14) .
O2 H2 0.8400 .
C1 C12 1.2088(15) 2_656
C1 C2 1.3671(14) .
C2 C3 1.2071(15) .
C3 C4 1.4151(14) .
C4 C5 1.3547(14) .
C4 H4 0.9500 .
C5 C6 1.4186(14) .
C5 C13 1.5114(14) .
C6 C7 1.2066(15) .
C7 C8 1.3664(15) .
C8 C9 1.2079(15) .
C9 C10 1.4221(15) .
C10 C11 1.3495(14) .
C10 C14 1.5088(14) .
C11 C12 1.4137(14) .
C11 H11 0.9500 .
C12 C1 1.2089(15) 2_656
C13 H13A 0.9900 .
C13 H13B 0.9900 .
C14 H14A 0.9900 .
C14 H14B 0.9900 .
O3 C21 1.2316(12) .
N1 C17 1.3351(16) .
N1 C16 1.3376(18) .
N2 C21 1.3324(13) .
N2 C20 1.4511(14) .
N2 H2A 0.8800 .
C15 C16 1.3836(17) .
C15 C19 1.3961(15) .
C15 H15 0.9500 .
C16 H16 0.9500 .
C17 C18 1.3936(16) .
C17 H17 0.9500 .
C18 C19 1.3820(16) .
C18 H18 0.9500 .
C19 C20 1.5133(15) .
C20 H20A 0.9900 .
C20 H20B 0.9900 .
C21 C21 1.536(2) 2_577

loop_
_geom_torsion_atom_site_label_1
_geom_torsion_atom_site_label_2
_geom_torsion_atom_site_label_3
_geom_torsion_atom_site_label_4
_geom_torsion
_geom_torsion_site_symmetry_4
C3 C4 C5 C6 -2.71(17) .
C3 C4 C5 C13 174.30(10) .
C8 C9 C10 C11 -175.7(4) .
C8 C9 C10 C14 3.7(5) .
C9 C10 C11 C12 -0.14(18) .
C14 C10 C11 C12 -179.48(10) .
C4 C5 C13 O1 125.52(11) .
C6 C5 C13 O1 -57.34(13) .
C11 C10 C14 O2 7.81(15) .
C9 C10 C14 O2 -171.61(10) .
C17 N1 C16 C15 -0.45(18) .
C19 C15 C16 N1 0.34(19) .
C16 N1 C17 C18 0.19(17) .
N1 C17 C18 C19 0.20(18) .
C17 C18 C19 C15 -0.31(15) .
C17 C18 C19 C20 -179.46(10) .
C16 C15 C19 C18 0.07(16) .
C16 C15 C19 C20 179.27(10) .
C21 N2 C20 C19 88.92(12) .
C18 C19 C20 N2 -5.34(15) .
C15 C19 C20 N2 175.53(9) .
C20 N2 C21 O3 -9.77(16) .
C20 N2 C21 C21 170.11(10) 2_577
